data_4300147
loop_
_publ_author_name
'Parimal Paul'
'Beena Tyagi'
'Anvarhusen K. Bilakhiya'
'Parthasarathi Dastidar'
'Eringathodi Suresh'

_publ_section_title
;
Metal-Assisted Unusual Hydroxylation at the Carbon Atom of the Triazine
Ring in Dinuclear Ruthenium(II) and Osmium(II) Complexes Bridged by
2,4,6-Tris(2-pyridyl)-1,3,5-triazine: Synthesis, Structural
Characterization, Stereochemistry, and Electrochemical Studies
;
_journal_name_full 'Inorganic Chemistry'
_journal_page_first 14
_journal_page_last 22
_journal_paper_doi 10.1021/ic990938x
_journal_volume 39
_journal_year 2000
_chemical_formula_sum 'C58 H45 F18 N14 O Os2 P3'
_chemical_formula_weight 1769.39
_space_group_IT_number 2
_symmetry_cell_setting triclinic
_symmetry_space_group_name_Hall '-P 1'
_symmetry_space_group_name_H-M 'P -1'
_atom_sites_solution_hydrogens geom
_atom_sites_solution_primary direct
_atom_sites_solution_secondary difmap
_audit_creation_method SHELXL-97
_cell_angle_alpha 98.21(3)
_cell_angle_beta 101.67(4)
_cell_angle_gamma 105.80(4)
_cell_formula_units_Z 2
_cell_length_a 13.444(7)
_cell_length_b 14.576(5)
_cell_length_c 19.641(7)
_cell_measurement_reflns_used 25
_cell_measurement_temperature 293(2)
_cell_measurement_theta_max 12
_cell_measurement_theta_min 7
_cell_volume 3546(3)
_computing_cell_refinement 'CAD-4 PC '
_computing_data_collection 'CAD-4 PC '
_computing_data_reduction NRCVAX
_computing_molecular_graphics 'ORTEP, PLUTON'
_computing_structure_refinement 'SHELXL-97 (Sheldrick, 1997)'
_computing_structure_solution 'SHELXS-97 (Sheldrick, 1990)'
_diffrn_ambient_temperature 293(2)
_diffrn_measured_fraction_theta_full 0.998
_diffrn_measured_fraction_theta_max 0.998
_diffrn_measurement_device_type 'Enraf-Nonius CAD-4 diffractometer '
_diffrn_measurement_method 'omega-two theta '
_diffrn_radiation_monochromator graphite
_diffrn_radiation_source 'fine-focus sealed tube'
_diffrn_radiation_wavelength 0.70930
_diffrn_reflns_av_R_equivalents 0.0000
_diffrn_reflns_av_sigmaI/netI 0.0854
_diffrn_reflns_limit_h_max 13
_diffrn_reflns_limit_h_min -14
_diffrn_reflns_limit_k_max 15
_diffrn_reflns_limit_k_min 0
_diffrn_reflns_limit_l_max 20
_diffrn_reflns_limit_l_min -21
_diffrn_reflns_number 9217
_diffrn_reflns_theta_full 22.43
_diffrn_reflns_theta_max 22.43
_diffrn_reflns_theta_min 2.01
_diffrn_standards_decay_% nil
_diffrn_standards_interval_time 1h
_diffrn_standards_number 3
_exptl_absorpt_coefficient_mu 3.743
_exptl_absorpt_correction_type none
_exptl_crystal_colour Olive_green
_exptl_crystal_density_diffrn 1.657
_exptl_crystal_density_method 'not measured'
_exptl_crystal_description plate
_exptl_crystal_F_000 1716
_exptl_crystal_size_max 0.12
_exptl_crystal_size_mid 0.06
_exptl_crystal_size_min 0.04
_refine_diff_density_max 2.978
_refine_diff_density_min -2.491
_refine_diff_density_rms 0.329
_refine_ls_extinction_method none
_refine_ls_goodness_of_fit_ref 1.067
_refine_ls_hydrogen_treatment mixed
_refine_ls_matrix_type fullcycle
_refine_ls_number_parameters 858
_refine_ls_number_reflns 9217
_refine_ls_number_restraints 0
_refine_ls_restrained_S_all 1.067
_refine_ls_R_factor_all 0.1308
_refine_ls_R_factor_gt 0.0929
_refine_ls_shift/su_max 0.172
_refine_ls_shift/su_mean 0.035
_refine_ls_structure_factor_coef Fsqd
_refine_ls_weighting_details 'w=1/[\s^2^(Fo^2^)+(0.1993P)^2^+0.0000P] where P=(Fo^2^+2Fc^2^)/3'
_refine_ls_weighting_scheme calc
_refine_ls_wR_factor_gt 0.2588
_refine_ls_wR_factor_ref 0.2787
_reflns_number_gt 6060
_reflns_number_total 9217
_reflns_threshold_expression >2sigma(I)
_cod_depositor_comments
;
The following automatic conversions were performed:

'_refine_ls_weighting_scheme' value 'calc
w=1/[\s^2^(Fo^2^)+(0.1993P)^2^+0.0000P] where P=(Fo^2^+2Fc^2^)/3' was
changed to 'calc'. New tag '_refine_ls_weighting_details' was
created. The value of the new tag was set to
'w=1/[\s^2^(Fo^2^)+(0.1993P)^2^+0.0000P] where P=(Fo^2^+2Fc^2^)/3'.

Automatic conversion script
Id: cif_fix_values 3143 2015-03-26 13:38:13Z robertas 
;
_cod_database_code 4300147

loop_
_symmetry_equiv_pos_as_xyz
'x, y, z'
'-x, -y, -z'

loop_
_atom_site_label
_atom_site_type_symbol
_atom_site_fract_x
_atom_site_fract_y
_atom_site_fract_z
_atom_site_U_iso_or_equiv
_atom_site_adp_type
_atom_site_occupancy
_atom_site_calc_flag
_atom_site_refinement_flags
_atom_site_disorder_assembly
_atom_site_disorder_group
Os1 Os 0.28946(6) 0.21080(6) 0.48425(4) 0.0426(2) Uani 1 d . . .
Os2 Os 0.12731(6) 0.30134(6) 0.18090(4) 0.0447(2) Uani 1 d . . .
O1 O 0.1169(7) 0.2465(7) 0.3414(5) 0.024(2) Uani 1 d . . .
H1 H 0.1015 0.2116 0.3693 0.037 Uiso 1 calc R . .
C1 C 0.1952(15) 0.1328(12) 0.2919(8) 0.035(4) Uani 1 d . . .
C2 C 0.2802(17) 0.1053(12) 0.2712(8) 0.040(5) Uani 1 d . . .
H2 H 0.3464 0.1506 0.2758 0.048 Uiso 1 calc R . .
C3 C 0.258(2) 0.0071(17) 0.2438(11) 0.064(7) Uani 1 d . . .
H3 H 0.3123 -0.0162 0.2326 0.077 Uiso 1 calc R . .
C4 C 0.152(3) -0.0599(17) 0.2324(11) 0.078(9) Uani 1 d . . .
H4 H 0.1358 -0.1256 0.2123 0.093 Uiso 1 calc R . .
C5 C 0.079(2) -0.0259(13) 0.2508(9) 0.061(8) Uani 1 d . . .
H5 H 0.0105 -0.0700 0.2423 0.073 Uiso 1 calc R . .
N1 N 0.0934(12) 0.0705(10) 0.2820(7) 0.040(4) Uani 1 d . . .
N2 N 0.2382(10) 0.3020(9) 0.2737(6) 0.021(3) Uani 1 d . . .
C6 C 0.2092(11) 0.2388(10) 0.3252(7) 0.016(3) Uani 1 d . . .
C7 C 0.3348(11) 0.3609(10) 0.2879(7) 0.016(3) Uani 1 d . . .
N3 N 0.4139(9) 0.3808(9) 0.3440(7) 0.025(3) Uani 1 d . . .
C8 C 0.3543(14) 0.4138(11) 0.2289(8) 0.028(4) Uani 1 d . . .
N5 N 0.2680(11) 0.3954(9) 0.1735(7) 0.029(3) Uani 1 d . . .
C9 C 0.2827(14) 0.4373(13) 0.1179(9) 0.036(4) Uani 1 d . . .
H9 H 0.2247 0.4276 0.0797 0.044 Uiso 1 calc R . .
C10 C 0.3830(16) 0.4944(15) 0.1170(10) 0.045(5) Uani 1 d . . .
H10 H 0.3921 0.5182 0.0764 0.054 Uiso 1 calc R . .
C11 C 0.4652(18) 0.5159(15) 0.1715(12) 0.056(6) Uani 1 d . . .
H11 H 0.5308 0.5578 0.1709 0.067 Uiso 1 calc R . .
C12 C 0.4535(13) 0.4748(12) 0.2313(9) 0.036(4) Uani 1 d . . .
H12 H 0.5107 0.4884 0.2708 0.043 Uiso 1 calc R . .
C13 C 0.3890(11) 0.3339(11) 0.3968(7) 0.019(3) Uani 1 d . . .
N4 N 0.2979(9) 0.2697(8) 0.3930(6) 0.016(3) Uani 1 d . . .
C14 C 0.4703(11) 0.3591(10) 0.4646(7) 0.016(3) Uani 1 d . . .
C15 C 0.5718(12) 0.4215(11) 0.4751(8) 0.025(4) Uani 1 d . . .
H15 H 0.5910 0.4518 0.4390 0.030 Uiso 1 calc R . .
C16 C 0.6442(13) 0.4385(13) 0.5386(9) 0.038(5) Uani 1 d . . .
H16 H 0.7142 0.4780 0.5458 0.045 Uiso 1 calc R . .
C17 C 0.6114(13) 0.3959(13) 0.5921(9) 0.035(4) Uani 1 d . . .
H17 H 0.6575 0.4080 0.6369 0.042 Uiso 1 calc R . .
C18 C 0.5085(12) 0.3351(11) 0.5766(9) 0.028(4) Uani 1 d . . .
H18 H 0.4862 0.3063 0.6125 0.033 Uiso 1 calc R . .
N6 N 0.4410(9) 0.3150(8) 0.5163(6) 0.018(3) Uani 1 d . . .
N7 N 0.2262(10) 0.3093(9) 0.5338(6) 0.023(3) Uiso 1 d . . .
C19 C 0.1769(14) 0.3658(12) 0.5045(10) 0.036(4) Uani 1 d . . .
C20 C 0.1520(15) 0.4355(13) 0.5430(10) 0.043(5) Uani 1 d . . .
H20 H 0.1185 0.4737 0.5188 0.051 Uiso 1 calc R . .
C21 C 0.1710(16) 0.4533(15) 0.6106(12) 0.056(6) Uani 1 d . . .
H21 H 0.1558 0.5046 0.6358 0.067 Uiso 1 calc R . .
C22 C 0.2163(16) 0.3907(14) 0.6445(11) 0.051(6) Uani 1 d . . .
H22 H 0.2278 0.3971 0.6935 0.061 Uiso 1 calc R . .
C23 C 0.2443(13) 0.3184(11) 0.6048(9) 0.036(4) Uani 1 d . . .
C24 C 0.2868(11) 0.2466(11) 0.6343(8) 0.023(4) Uani 1 d . . .
C25 C 0.3059(15) 0.2363(15) 0.7046(9) 0.048(5) Uani 1 d . . .
H25 H 0.2997 0.2841 0.7388 0.057 Uiso 1 calc R . .
C26 C 0.3326(15) 0.1609(15) 0.7255(9) 0.043(5) Uani 1 d . . .
H26 H 0.3410 0.1541 0.7725 0.052 Uiso 1 calc R . .
C27 C 0.3475(15) 0.0926(16) 0.6736(11) 0.054(6) Uani 1 d . . .
H27 H 0.3704 0.0412 0.6863 0.065 Uiso 1 calc R . .
C28 C 0.3281(12) 0.1020(13) 0.6041(8) 0.032(4) Uani 1 d . . .
H28 H 0.3337 0.0540 0.5697 0.038 Uiso 1 calc R . .
N8 N 0.3008(9) 0.1789(9) 0.5837(6) 0.025(3) Uani 1 d . . .
N9 N 0.3473(10) 0.1029(9) 0.4446(6) 0.024(3) Uani 1 d . . .
C29 C 0.4463(12) 0.1166(11) 0.4396(8) 0.023(4) Uani 1 d . . .
H29 H 0.4937 0.1797 0.4517 0.028 Uiso 1 calc R . .
C30 C 0.4817(14) 0.0406(15) 0.4171(9) 0.043(5) Uani 1 d . . .
H30 H 0.5523 0.0523 0.4146 0.052 Uiso 1 calc R . .
C31 C 0.4109(18) -0.0553(16) 0.3980(9) 0.051(6) Uani 1 d . . .
H31 H 0.4323 -0.1085 0.3825 0.061 Uiso 1 calc R . .
C32 C 0.3084(16) -0.0658(12) 0.4034(8) 0.041(5) Uani 1 d . . .
H32 H 0.2599 -0.1283 0.3918 0.049 Uiso 1 calc R . .
C33 C 0.2742(13) 0.0098(12) 0.4249(7) 0.029(4) Uani 1 d . . .
C34 C 0.1659(12) 0.0065(12) 0.4241(8) 0.031(4) Uani 1 d . . .
C35 C 0.0797(18) -0.0775(13) 0.4025(10) 0.054(6) Uani 1 d . . .
H35 H 0.0880 -0.1388 0.3917 0.065 Uiso 1 calc R . .
C36 C -0.0249(15) -0.0646(18) 0.3975(10) 0.056(6) Uani 1 d . . .
H36 H -0.0856 -0.1186 0.3796 0.067 Uiso 1 calc R . .
C37 C -0.0354(15) 0.0163(15) 0.4164(10) 0.047(5) Uani 1 d . . .
H37 H -0.1027 0.0224 0.4156 0.057 Uiso 1 calc R . .
C38 C 0.0504(12) 0.0936(12) 0.4376(8) 0.030(4) Uani 1 d . . .
H38 H 0.0385 0.1533 0.4485 0.036 Uiso 1 calc R . .
N10 N 0.1494(9) 0.0963(9) 0.4452(6) 0.021(3) Uani 1 d . . .
N11 N 0.0319(11) 0.3299(10) 0.0959(6) 0.030(3) Uani 1 d . . .
C39 C 0.0032(16) 0.2791(13) 0.0259(9) 0.042(5) Uani 1 d . . .
H39 H 0.0304 0.2279 0.0158 0.051 Uiso 1 calc R . .
C40 C -0.0605(16) 0.2983(16) -0.0279(9) 0.052(5) Uani 1 d . . .
H40 H -0.0757 0.2638 -0.0744 0.063 Uiso 1 calc R . .
C41 C -0.1030(19) 0.3727(17) -0.0106(11) 0.067(7) Uani 1 d . . .
H41 H -0.1504 0.3868 -0.0460 0.080 Uiso 1 calc R . .
C42 C -0.0771(16) 0.4245(14) 0.0559(10) 0.050(5) Uani 1 d . . .
H42 H -0.1040 0.4758 0.0663 0.060 Uiso 1 calc R . .
C43 C -0.0095(13) 0.4007(13) 0.1090(9) 0.034(4) Uani 1 d . . .
C44 C 0.0211(14) 0.4549(13) 0.1844(9) 0.036(4) Uani 1 d . . .
C45 C -0.0030(15) 0.5333(12) 0.2087(10) 0.044(5) Uani 1 d . . .
H45 H -0.0423 0.5615 0.1783 0.053 Uiso 1 calc R . .
C46 C 0.034(2) 0.5731(14) 0.2834(15) 0.078(9) Uani 1 d . . .
H46 H 0.0170 0.6276 0.3020 0.094 Uiso 1 calc R . .
C47 C 0.0906(14) 0.5349(14) 0.3265(10) 0.041(5) Uani 1 d . . .
H47 H 0.1130 0.5606 0.3751 0.050 Uiso 1 calc R . .
C48 C 0.1143(13) 0.4607(13) 0.2992(9) 0.037(4) Uani 1 d . . .
H48 H 0.1539 0.4339 0.3305 0.044 Uiso 1 calc R . .
N12 N 0.0871(11) 0.4176(9) 0.2291(7) 0.027(3) Uani 1 d . . .
N13 N 0.1505(12) 0.1809(10) 0.1243(7) 0.033(3) Uani 1 d . . .
C49 C 0.2381(16) 0.1800(14) 0.1019(9) 0.042(5) Uani 1 d . . .
H49 H 0.2945 0.2374 0.1108 0.050 Uiso 1 calc R . .
C50 C 0.245(2) 0.0943(17) 0.0659(10) 0.061(6) Uani 1 d . . .
H50 H 0.3054 0.0942 0.0494 0.074 Uiso 1 calc R . .
C51 C 0.161(2) 0.0074(18) 0.0543(10) 0.066(7) Uani 1 d . . .
H51 H 0.1660 -0.0503 0.0302 0.079 Uiso 1 calc R . .
C52 C 0.0757(18) 0.0062(14) 0.0770(9) 0.048(5) Uani 1 d . . .
H52 H 0.0203 -0.0516 0.0694 0.058 Uiso 1 calc R . .
C53 C 0.0695(15) 0.0972(13) 0.1144(8) 0.037(4) Uani 1 d . . .
C54 C -0.0194(15) 0.1038(12) 0.1426(8) 0.038(5) Uani 1 d . . .
C55 C -0.1200(19) 0.0260(15) 0.1384(11) 0.062(7) Uani 1 d . . .
H55 H -0.1334 -0.0355 0.1107 0.075 Uiso 1 calc R . .
C56 C -0.1894(17) 0.0408(18) 0.1720(11) 0.058(6) Uani 1 d . . .
H56 H -0.2512 -0.0097 0.1684 0.069 Uiso 1 calc R . .
C57 C -0.1725(16) 0.1282(18) 0.2118(12) 0.061(6) Uani 1 d . . .
H57 H -0.2212 0.1387 0.2372 0.073 Uiso 1 calc R . .
C58 C -0.0829(15) 0.2022(14) 0.2149(10) 0.044(5) Uani 1 d . . .
H58 H -0.0743 0.2633 0.2414 0.052 Uiso 1 calc R . .
N14 N -0.0090(11) 0.1934(11) 0.1834(7) 0.035(4) Uani 1 d . . .
P1 P 0.1990(6) 0.2929(5) 0.8859(3) 0.0661(17) Uani 1 d . . .
F11 F 0.252(2) 0.221(2) 0.8602(15) 0.073(8) Uiso 0.50 d P . .
F11' F 0.194(2) 0.197(2) 0.8306(15) 0.074(8) Uiso 0.50 d P . .
F12 F 0.202(3) 0.389(2) 0.9352(16) 0.077(9) Uiso 0.50 d P . .
F12' F 0.148(2) 0.3710(19) 0.9176(14) 0.063(7) Uiso 0.50 d P . .
F13 F 0.136(4) 0.292(3) 0.817(2) 0.144(15) Uiso 0.50 d P . .
F13' F 0.254(3) 0.283(2) 0.9665(16) 0.091(9) Uiso 0.50 d P . .
F14 F 0.096(3) 0.211(2) 0.8988(17) 0.091(9) Uiso 0.50 d P . .
F14' F 0.332(4) 0.350(4) 0.909(3) 0.17(2) Uiso 0.50 d P . .
F15 F 0.216(2) 0.361(2) 0.8287(14) 0.076(7) Uiso 0.50 d P . .
F15' F 0.070(4) 0.259(3) 0.854(3) 0.152(15) Uiso 0.50 d P . .
F16 F 0.178(3) 0.233(3) 0.9425(19) 0.103(10) Uiso 0.50 d P . .
F16' F 0.306(3) 0.345(3) 0.864(2) 0.117(13) Uiso 0.50 d P . .
P2 P -0.3159(5) 0.2757(4) -0.2217(3) 0.0622(17) Uani 1 d . . .
F21 F -0.2793(16) 0.2605(15) -0.2971(11) 0.085(6) Uiso 0.75 d P . .
F22 F -0.220(4) 0.260(3) -0.179(2) 0.177(16) Uiso 0.75 d P . .
F23 F -0.2602(16) 0.3930(15) -0.2211(11) 0.088(6) Uiso 0.75 d P . .
F24 F -0.384(2) 0.2870(19) -0.1578(14) 0.112(9) Uiso 0.75 d P . .
F25 F -0.4160(15) 0.2900(14) -0.2683(10) 0.085(5) Uiso 0.75 d P . .
F26 F -0.3899(19) 0.1613(15) -0.2393(11) 0.082(6) Uiso 0.75 d P . .
F21' F -0.265(5) 0.221(4) -0.160(3) 0.073(15) Uiso 0.25 d P . .
F22' F -0.251(3) 0.239(3) -0.268(2) 0.043(11) Uiso 0.25 d P . .
F23' F -0.235(4) 0.371(3) -0.182(3) 0.055(12) Uiso 0.25 d P . .
F24' F -0.166(5) 0.287(5) -0.190(3) 0.083(18) Uiso 0.25 d P . .
F25' F -0.330(3) 0.304(2) -0.1491(17) 0.018(8) Uiso 0.25 d P . .
F26' F -0.335(6) 0.172(5) -0.235(4) 0.09(2) Uiso 0.25 d P . .
P3 P 0.1909(5) 0.7537(4) 0.5513(4) 0.0695(18) Uani 1 d . . .
F31 F 0.235(5) 0.865(4) 0.567(4) 0.11(2) Uiso 0.38 d P . .
F32 F 0.141(4) 0.642(3) 0.496(3) 0.096(16) Uiso 0.38 d P . .
F35 F 0.091(4) 0.786(4) 0.528(3) 0.118(18) Uiso 0.38 d P . .
F33 F 0.298(4) 0.721(4) 0.578(3) 0.112(16) Uiso 0.38 d P . .
F34 F 0.144(5) 0.695(5) 0.608(3) 0.139(19) Uiso 0.38 d P . .
F36 F 0.286(5) 0.780(4) 0.505(3) 0.108(17) Uiso 0.38 d P . .
F37 F 0.308(5) 0.751(5) 0.536(4) 0.13(2) Uiso 0.38 d P . .
F38 F 0.249(4) 0.840(4) 0.628(3) 0.100(13) Uiso 0.38 d P . .
F39 F 0.218(6) 0.743(5) 0.477(4) 0.16(2) Uiso 0.38 d P . .
F310 F 0.208(6) 0.670(5) 0.586(4) 0.136(19) Uiso 0.38 d P . .
F311 F 0.088(3) 0.757(3) 0.493(2) 0.079(12) Uiso 0.38 d P . .
F312 F 0.287(6) 0.787(6) 0.600(4) 0.16(2) Uiso 0.38 d P . .
F313 F 0.173(6) 0.789(5) 0.618(3) 0.128(18) Uiso 0.38 d P . .
F314 F 0.156(4) 0.644(4) 0.534(3) 0.095(15) Uiso 0.37 d P . .
F315 F 0.096(4) 0.768(3) 0.589(3) 0.095(13) Uiso 0.38 d P . .
F316 F 0.227(5) 0.858(4) 0.535(3) 0.11(2) Uiso 0.38 d P . .

loop_
_atom_site_aniso_label
_atom_site_aniso_U_11
_atom_site_aniso_U_22
_atom_site_aniso_U_33
_atom_site_aniso_U_23
_atom_site_aniso_U_13
_atom_site_aniso_U_12
Os1 0.0396(5) 0.0479(5) 0.0374(4) 0.0103(4) 0.0105(4) 0.0076(4)
Os2 0.0511(5) 0.0481(5) 0.0339(4) 0.0108(4) 0.0058(4) 0.0165(4)
O1 0.011(5) 0.041(7) 0.025(6) 0.019(5) 0.008(4) 0.003(5)
C1 0.062(13) 0.031(10) 0.014(8) 0.010(7) 0.001(8) 0.020(10)
C2 0.074(14) 0.031(10) 0.016(9) 0.002(7) 0.006(9) 0.024(10)
C3 0.093(19) 0.065(16) 0.049(13) 0.010(12) 0.004(13) 0.058(16)
C4 0.16(3) 0.044(14) 0.030(12) 0.003(10) -0.001(15) 0.058(19)
C5 0.11(2) 0.020(11) 0.018(10) 0.017(8) -0.015(11) -0.014(12)
N1 0.044(10) 0.033(9) 0.029(8) 0.018(7) -0.005(7) -0.005(7)
N2 0.031(8) 0.025(7) 0.013(6) 0.017(5) 0.005(6) 0.011(6)
C6 0.020(8) 0.014(8) 0.011(7) 0.004(6) -0.002(6) 0.002(6)
C7 0.019(9) 0.021(8) 0.011(8) 0.008(6) 0.007(7) 0.008(7)
N3 0.017(7) 0.028(7) 0.034(8) 0.011(6) 0.022(7) 0.001(6)
C8 0.042(11) 0.025(9) 0.021(9) 0.010(7) 0.017(8) 0.008(8)
N5 0.039(9) 0.033(8) 0.027(8) 0.013(6) 0.016(7) 0.022(7)
C9 0.041(11) 0.044(11) 0.034(10) 0.027(9) 0.012(8) 0.018(9)
C10 0.053(13) 0.066(14) 0.036(11) 0.036(10) 0.025(10) 0.026(11)
C11 0.058(15) 0.061(14) 0.062(14) 0.035(11) 0.043(13) 0.007(11)
C12 0.027(10) 0.030(10) 0.042(11) 0.011(8) 0.013(8) -0.010(8)
C13 0.014(8) 0.025(8) 0.017(8) -0.006(7) 0.001(6) 0.010(7)
N4 0.016(7) 0.016(6) 0.007(6) 0.001(5) -0.003(5) -0.003(6)
C14 0.015(8) 0.014(7) 0.018(8) 0.007(6) 0.003(6) 0.004(6)
C15 0.021(9) 0.028(9) 0.021(8) 0.008(7) 0.000(7) 0.001(7)
C16 0.010(8) 0.042(11) 0.045(11) 0.012(9) -0.010(8) -0.008(8)
C17 0.023(10) 0.049(11) 0.022(9) 0.007(8) -0.002(7) 0.003(8)
C18 0.017(9) 0.029(9) 0.034(10) 0.002(8) 0.011(8) 0.001(7)
N6 0.011(6) 0.012(6) 0.022(7) 0.002(5) -0.004(6) -0.002(5)
C19 0.038(11) 0.026(9) 0.053(11) 0.017(9) 0.030(9) 0.006(8)
C20 0.046(12) 0.046(12) 0.050(13) 0.021(10) 0.033(10) 0.016(10)
C21 0.051(13) 0.047(13) 0.075(17) 0.003(12) 0.044(12) 0.009(11)
C22 0.065(14) 0.039(11) 0.053(12) -0.007(10) 0.045(11) 0.010(11)
C23 0.026(9) 0.020(9) 0.052(11) -0.001(8) 0.019(8) -0.010(7)
C24 0.014(8) 0.034(9) 0.016(8) 0.008(7) 0.009(6) -0.004(7)
C25 0.050(12) 0.059(13) 0.021(10) -0.009(9) 0.015(9) -0.001(10)
C26 0.049(12) 0.072(14) 0.015(9) 0.024(10) 0.014(8) 0.016(11)
C27 0.039(12) 0.069(14) 0.050(13) 0.043(12) 0.002(10) 0.002(10)
C28 0.022(9) 0.045(11) 0.024(9) 0.012(8) 0.007(7) 0.001(8)
N8 0.015(7) 0.032(8) 0.014(7) -0.002(6) -0.006(5) -0.005(6)
N9 0.035(8) 0.032(8) 0.011(6) 0.002(6) 0.010(6) 0.021(7)
C29 0.017(9) 0.030(9) 0.020(8) 0.005(7) 0.008(7) 0.001(7)
C30 0.027(10) 0.074(15) 0.024(10) 0.001(9) 0.000(8) 0.021(10)
C31 0.078(16) 0.072(15) 0.030(10) 0.018(10) 0.012(10) 0.062(14)
C32 0.066(14) 0.018(9) 0.023(9) -0.014(7) -0.011(9) 0.012(9)
C33 0.044(11) 0.033(10) 0.004(7) 0.010(7) 0.002(7) 0.003(8)
C34 0.021(9) 0.038(10) 0.022(9) 0.005(8) -0.011(7) 0.001(8)
C35 0.074(16) 0.030(11) 0.039(11) 0.015(9) 0.005(11) -0.012(10)
C36 0.020(11) 0.085(18) 0.038(11) 0.012(11) 0.007(9) -0.023(11)
C37 0.032(12) 0.045(12) 0.054(13) -0.002(10) 0.004(9) 0.004(10)
C38 0.016(9) 0.029(9) 0.035(10) 0.012(8) -0.002(7) -0.003(8)
N10 0.016(7) 0.026(7) 0.018(7) 0.006(6) 0.007(5) -0.002(6)
N11 0.042(9) 0.035(8) 0.013(7) 0.009(6) 0.008(6) 0.007(7)
C39 0.062(13) 0.032(10) 0.032(11) 0.002(8) 0.009(9) 0.018(9)
C40 0.060(14) 0.069(15) 0.019(10) 0.013(10) -0.004(9) 0.014(12)
C41 0.078(17) 0.075(16) 0.036(13) 0.024(12) -0.012(12) 0.020(14)
C42 0.062(14) 0.040(11) 0.051(13) 0.030(10) -0.006(10) 0.025(10)
C43 0.028(10) 0.039(11) 0.026(9) 0.005(8) 0.004(8) 0.002(8)
C44 0.036(10) 0.045(11) 0.024(9) 0.012(8) 0.005(8) 0.006(9)
C45 0.050(12) 0.030(10) 0.053(12) 0.001(9) 0.001(10) 0.027(9)
C46 0.083(18) 0.020(11) 0.13(2) -0.027(13) 0.079(18) 0.002(11)
C47 0.039(11) 0.049(12) 0.041(11) -0.004(10) 0.003(9) 0.034(10)
C48 0.028(10) 0.043(11) 0.023(9) 0.000(8) -0.013(8) 0.001(9)
N12 0.039(8) 0.017(7) 0.026(8) 0.005(6) 0.003(6) 0.012(6)
N13 0.052(10) 0.028(8) 0.016(7) -0.004(6) 0.003(7) 0.017(8)
C49 0.058(13) 0.049(12) 0.031(10) 0.012(9) 0.023(9) 0.026(10)
C50 0.103(19) 0.065(15) 0.031(11) 0.013(11) 0.033(12) 0.038(15)
C51 0.11(2) 0.066(16) 0.025(11) -0.004(10) 0.001(13) 0.057(17)
C52 0.059(14) 0.045(12) 0.022(10) -0.005(9) -0.006(9) 0.003(10)
C53 0.059(13) 0.043(11) 0.006(8) 0.008(8) -0.004(8) 0.020(10)
C54 0.056(13) 0.029(10) 0.012(8) 0.004(7) -0.012(8) 0.000(9)
C55 0.075(17) 0.044(13) 0.043(13) 0.007(10) -0.016(12) 0.002(12)
C56 0.048(14) 0.073(17) 0.051(13) 0.013(12) 0.025(11) 0.009(12)
C57 0.038(13) 0.093(19) 0.064(15) 0.035(14) 0.023(11) 0.022(13)
C58 0.045(12) 0.052(12) 0.039(11) 0.015(9) 0.013(9) 0.019(10)
N14 0.029(8) 0.055(10) 0.016(7) 0.014(7) -0.003(6) 0.007(7)
P1 0.092(5) 0.074(4) 0.055(4) 0.023(3) 0.040(4) 0.042(4)
P2 0.067(4) 0.058(4) 0.049(3) -0.004(3) -0.011(3) 0.025(3)
P3 0.062(4) 0.046(3) 0.107(6) 0.015(4) 0.026(4) 0.025(3)

loop_
_atom_type_symbol
_atom_type_description
_atom_type_scat_dispersion_real
_atom_type_scat_dispersion_imag
_atom_type_scat_source
Os Os -1.2165 7.6030 'International Tables Vol C Tables 4.2.6.8 and 6.1.1.4'
P P 0.1023 0.0942 'International Tables Vol C Tables 4.2.6.8 and 6.1.1.4'
F F 0.0171 0.0103 'International Tables Vol C Tables 4.2.6.8 and 6.1.1.4'
N N 0.0061 0.0033 'International Tables Vol C Tables 4.2.6.8 and 6.1.1.4'
C C 0.0033 0.0016 'International Tables Vol C Tables 4.2.6.8 and 6.1.1.4'
O O 0.0106 0.0060 'International Tables Vol C Tables 4.2.6.8 and 6.1.1.4'
H H 0.0000 0.0000 'International Tables Vol C Tables 4.2.6.8 and 6.1.1.4'

loop_
_geom_angle_atom_site_label_1
_geom_angle_atom_site_label_2
_geom_angle_atom_site_label_3
_geom_angle
_geom_angle_site_symmetry_1
_geom_angle_site_symmetry_3
_geom_angle_publ_flag
N8 Os1 N9 95.5(4) . . ?
N8 Os1 N10 90.0(3) . . ?
N9 Os1 N10 79.6(5) . . ?
N8 Os1 N7 77.8(5) . . ?
N9 Os1 N7 172.7(3) . . ?
N10 Os1 N7 97.5(3) . . ?
N8 Os1 N6 92.3(3) . . ?
N9 Os1 N6 92.8(4) . . ?
N10 Os1 N6 172.2(3) . . ?
N7 Os1 N6 90.2(3) . . ?
N8 Os1 N4 169.1(3) . . ?
N9 Os1 N4 90.1(3) . . ?
N10 Os1 N4 100.3(3) . . ?
N7 Os1 N4 97.0(3) . . ?
N6 Os1 N4 78.0(4) . . ?
N11 Os2 N5 95.6(4) . . ?
N11 Os2 N13 96.2(4) . . ?
N5 Os2 N13 93.4(4) . . ?
N11 Os2 N12 78.1(5) . . ?
N5 Os2 N12 90.5(4) . . ?
N13 Os2 N12 173.4(4) . . ?
N11 Os2 N14 86.1(4) . . ?
N5 Os2 N14 173.4(4) . . ?
N13 Os2 N14 80.1(6) . . ?
N12 Os2 N14 96.1(4) . . ?
N11 Os2 N2 168.8(4) . . ?
N5 Os2 N2 76.7(5) . . ?
N13 Os2 N2 92.5(4) . . ?
N12 Os2 N2 93.7(3) . . ?
N14 Os2 N2 102.4(3) . . ?
N1 C1 C2 124.9(16) . . ?
N1 C1 C6 113.6(15) . . ?
C2 C1 C6 121.5(16) . . ?
C3 C2 C1 116(2) . . ?
C2 C3 C4 120(2) . . ?
C5 C4 C3 119(2) . . ?
C4 C5 N1 126(2) . . ?
C1 N1 C5 114.5(18) . . ?
C7 N2 C6 118.6(11) . . ?
C7 N2 Os2 118.7(9) . . ?
C6 N2 Os2 122.6(9) . . ?
O1 C6 N2 110.1(11) . . ?
O1 C6 N4 108.9(11) . . ?
N2 C6 N4 110.2(11) . . ?
O1 C6 C1 110.5(12) . . ?
N2 C6 C1 109.0(11) . . ?
N4 C6 C1 108.0(11) . . ?
N2 C7 N3 130.2(13) . . ?
N2 C7 C8 112.5(12) . . ?
N3 C7 C8 117.3(13) . . ?
C7 N3 C13 114.1(12) . . ?
N5 C8 C12 123.0(15) . . ?
N5 C8 C7 115.3(14) . . ?
C12 C8 C7 121.7(15) . . ?
C9 N5 C8 117.5(14) . . ?
C9 N5 Os2 126.1(12) . . ?
C8 N5 Os2 116.4(10) . . ?
N5 C9 C10 120.8(16) . . ?
C11 C10 C9 121.8(17) . . ?
C10 C11 C12 119.3(18) . . ?
C8 C12 C11 117.4(17) . . ?
N4 C13 N3 125.7(13) . . ?
N4 C13 C14 116.5(13) . . ?
N3 C13 C14 117.8(13) . . ?
C13 N4 C6 120.3(11) . . ?
C13 N4 Os1 115.1(9) . . ?
C6 N4 Os1 124.5(8) . . ?
N6 C14 C15 121.0(13) . . ?
N6 C14 C13 116.0(12) . . ?
C15 C14 C13 123.0(13) . . ?
C16 C15 C14 119.6(15) . . ?
C15 C16 C17 118.6(15) . . ?
C18 C17 C16 117.5(15) . . ?
N6 C18 C17 124.7(16) . . ?
C18 N6 C14 118.5(13) . . ?
C18 N6 Os1 127.2(11) . . ?
C14 N6 Os1 114.1(9) . . ?
C19 N7 C23 117.7(14) . . ?
C19 N7 Os1 127.6(11) . . ?
C23 N7 Os1 114.5(11) . . ?
N7 C19 C20 122.3(17) . . ?
C21 C20 C19 125(2) . . ?
C20 C21 C22 115.7(19) . . ?
C21 C22 C23 120.1(19) . . ?
N7 C23 C22 119.4(17) . . ?
N7 C23 C24 116.1(14) . . ?
C22 C23 C24 124.4(17) . . ?
N8 C24 C25 119.0(16) . . ?
N8 C24 C23 113.4(13) . . ?
C25 C24 C23 127.4(16) . . ?
C26 C25 C24 123.2(17) . . ?
C25 C26 C27 117.3(16) . . ?
C28 C27 C26 119.6(19) . . ?
N8 C28 C27 122.3(18) . . ?
C28 N8 C24 118.3(13) . . ?
C28 N8 Os1 125.8(10) . . ?
C24 N8 Os1 115.7(10) . . ?
C29 N9 C33 120.1(13) . . ?
C29 N9 Os1 124.9(11) . . ?
C33 N9 Os1 115.0(10) . . ?
N9 C29 C30 122.0(15) . . ?
C29 C30 C31 119.8(17) . . ?
C32 C31 C30 116.1(17) . . ?
C33 C32 C31 123.5(18) . . ?
C32 C33 N9 118.4(16) . . ?
C32 C33 C34 126.9(16) . . ?
N9 C33 C34 114.4(14) . . ?
C35 C34 N10 119.5(17) . . ?
C35 C34 C33 124.2(18) . . ?
N10 C34 C33 116.3(14) . . ?
C34 C35 C36 116.0(19) . . ?
C37 C36 C35 121.9(19) . . ?
C36 C37 C38 119(2) . . ?
N10 C38 C37 127.8(18) . . ?
C38 N10 C34 115.6(13) . . ?
C38 N10 Os1 131.1(11) . . ?
C34 N10 Os1 113.4(9) . . ?
C43 N11 C39 116.4(14) . . ?
C43 N11 Os2 117.4(10) . . ?
C39 N11 Os2 126.2(12) . . ?
C40 C39 N11 124.7(17) . . ?
C39 C40 C41 116.2(18) . . ?
C42 C41 C40 121.4(19) . . ?
C41 C42 C43 119.1(19) . . ?
N11 C43 C42 122.1(16) . . ?
N11 C43 C44 116.2(15) . . ?
C42 C43 C44 121.6(17) . . ?
C45 C44 N12 121.1(16) . . ?
C45 C44 C43 126.6(16) . . ?
N12 C44 C43 112.2(15) . . ?
C44 C45 C46 117.3(18) . . ?
C47 C46 C45 121.8(17) . . ?
C48 C47 C46 117.7(18) . . ?
C47 C48 N12 126.4(17) . . ?
C48 N12 C44 115.3(14) . . ?
C48 N12 Os2 128.5(11) . . ?
C44 N12 Os2 116.1(10) . . ?
C49 N13 C53 120.5(15) . . ?
C49 N13 Os2 125.8(12) . . ?
C53 N13 Os2 113.7(12) . . ?
N13 C49 C50 120(2) . . ?
C49 C50 C51 119(2) . . ?
C52 C51 C50 121(2) . . ?
C51 C52 C53 119(2) . . ?
N13 C53 C54 117.0(15) . . ?
N13 C53 C52 119.9(18) . . ?
C54 C53 C52 123.1(18) . . ?
N14 C54 C53 116.5(15) . . ?
N14 C54 C55 114.1(18) . . ?
C53 C54 C55 129.3(18) . . ?
C56 C55 C54 122(2) . . ?
C55 C56 C57 120(2) . . ?
C56 C57 C58 119(2) . . ?
N14 C58 C57 125(2) . . ?
C58 N14 C54 119.5(16) . . ?
C58 N14 Os2 128.2(13) . . ?
C54 N14 Os2 112.2(12) . . ?
F13 P1 F11 97(2) . . ?
F13 P1 F16 133(3) . . ?
F11 P1 F16 86.0(17) . . ?
F13 P1 F12 105(2) . . ?
F11 P1 F12 151.5(18) . . ?
F16 P1 F12 92.2(17) . . ?
F13 P1 F12' 87(2) . . ?
F11 P1 F12' 176.4(17) . . ?
F16 P1 F12' 92.3(16) . . ?
F12 P1 F12' 25.3(13) . . ?
F13 P1 F16' 90(3) . . ?
F11 P1 F16' 67.7(18) . . ?
F16 P1 F16' 132(2) . . ?
F12 P1 F16' 93.6(19) . . ?
F12' P1 F16' 111.5(18) . . ?
F13 P1 F15 46(2) . . ?
F11 P1 F15 98.3(15) . . ?
F16 P1 F15 175.7(17) . . ?
F12 P1 F15 84.1(15) . . ?
F12' P1 F15 83.4(14) . . ?
F16' P1 F15 50.3(17) . . ?
F13 P1 F11' 72(2) . . ?
F11 P1 F11' 30.4(12) . . ?
F16 P1 F11' 91.2(17) . . ?
F12 P1 F11' 176.3(15) . . ?
F12' P1 F11' 152.9(16) . . ?
F16' P1 F11' 85.3(18) . . ?
F15 P1 F11' 92.5(14) . . ?
F13 P1 F15' 49(2) . . ?
F11 P1 F15' 115(2) . . ?
F16 P1 F15' 87(2) . . ?
F12 P1 F15' 94(2) . . ?
F12' P1 F15' 68.3(18) . . ?
F16' P1 F15' 139(3) . . ?
F15 P1 F15' 91(2) . . ?
F11' P1 F15' 85(2) . . ?
F13 P1 F13' 171(3) . . ?
F11 P1 F13' 85.3(16) . . ?
F16 P1 F13' 38.1(15) . . ?
F12 P1 F13' 76.2(16) . . ?
F12' P1 F13' 91.5(14) . . ?
F16' P1 F13' 98(2) . . ?
F15 P1 F13' 142.0(17) . . ?
F11' P1 F13' 107.5(15) . . ?
F15' P1 F13' 122(2) . . ?
F13 P1 F14 90(2) . . ?
F11 P1 F14 95.9(16) . . ?
F16 P1 F14 43.5(15) . . ?
F12 P1 F14 102.2(16) . . ?
F12' P1 F14 85.0(15) . . ?
F16' P1 F14 163.5(18) . . ?
F15 P1 F14 135.3(17) . . ?
F11' P1 F14 79.2(15) . . ?
F15' P1 F14 44.8(18) . . ?
F13' P1 F14 81.2(16) . . ?
F13 P1 F14' 120(3) . . ?
F11 P1 F14' 72(2) . . ?
F16 P1 F14' 105(3) . . ?
F12 P1 F14' 81(2) . . ?
F12' P1 F14' 105(2) . . ?
F16' P1 F14' 30(2) . . ?
F15 P1 F14' 76(2) . . ?
F11' P1 F14' 100(2) . . ?
F15' P1 F14' 167(3) . . ?
F13' P1 F14' 69(2) . . ?
F14 P1 F14' 148(2) . . ?
F11' F11 P1 82(3) . . ?
F11' F11 F16' 112(4) . . ?
P1 F11 F16' 58.5(17) . . ?
F11 F11' P1 68(3) . . ?
F12' F12 P1 80(4) . . ?
F12 F12' P1 75(4) . . ?
F15 F13 F15' 134(5) . . ?
F15 F13 P1 74(3) . . ?
F15' F13 P1 73(3) . . ?
F16 F13' P1 65(3) . . ?
F16 F14 F15' 126(4) . . ?
F16 F14 P1 63(2) . . ?
F15' F14 P1 66(3) . . ?
F16' F14' P1 69(5) . . ?
F13 F15 F16' 114(4) . . ?
F13 F15 P1 59(3) . . ?
F16' F15 P1 64(2) . . ?
F14 F15' F13 119(5) . . ?
F14 F15' P1 69(3) . . ?
F13 F15' P1 58(3) . . ?
F13' F16 F14 149(5) . . ?
F13' F16 P1 77(3) . . ?
F14 F16 P1 74(3) . . ?
F14' F16' F15 131(7) . . ?
F14' F16' P1 80(5) . . ?
F15 F16' P1 65(2) . . ?
F14' F16' F11 86(6) . . ?
F15 F16' F11 99(3) . . ?
P1 F16' F11 53.8(16) . . ?
F26' P2 F22 74(3) . . ?
F26' P2 F25' 106(3) . . ?
F22 P2 F25' 81(2) . . ?
F26' P2 F23' 143(4) . . ?
F22 P2 F23' 69(2) . . ?
F25' P2 F23' 69(2) . . ?
F26' P2 F22' 65(3) . . ?
F22 P2 F22' 68(2) . . ?
F25' P2 F22' 148(2) . . ?
F23' P2 F22' 100(2) . . ?
F26' P2 F25 105(3) . . ?
F22 P2 F25 178.3(18) . . ?
F25' P2 F25 101.1(16) . . ?
F23' P2 F25 112(2) . . ?
F22' P2 F25 110.5(19) . . ?
F26' P2 F26 25(3) . . ?
F22 P2 F26 95.4(19) . . ?
F25' P2 F26 97.7(15) . . ?
F23' P2 F26 160(2) . . ?
F22' P2 F26 84.7(17) . . ?
F25 P2 F26 83.9(11) . . ?
F26' P2 F21 80(3) . . ?
F22 P2 F21 93.9(18) . . ?
F25' P2 F21 169.6(16) . . ?
F23' P2 F21 101(2) . . ?
F22' P2 F21 27.7(16) . . ?
F25 P2 F21 84.6(11) . . ?
F26 P2 F21 91.5(11) . . ?
F26' P2 F23 160(3) . . ?
F22 P2 F23 96.9(19) . . ?
F25' P2 F23 89.8(15) . . ?
F23' P2 F23 33.2(18) . . ?
F22' P2 F23 94.8(18) . . ?
F25 P2 F23 83.6(10) . . ?
F26 P2 F23 166.5(11) . . ?
F21 P2 F23 82.2(10) . . ?
F26' P2 F21' 58(3) . . ?
F22 P2 F21' 32(2) . . ?
F25' P2 F21' 64(2) . . ?
F23' P2 F21' 89(3) . . ?
F22' P2 F21' 87(3) . . ?
F25 P2 F21' 148(2) . . ?
F26 P2 F21' 72(2) . . ?
F21 P2 F21' 115(2) . . ?
F23 P2 F21' 122(2) . . ?
F26' P2 F24 100(3) . . ?
F22 P2 F24 99.9(19) . . ?
F25' P2 F24 23.2(14) . . ?
F23' P2 F24 87(2) . . ?
F22' P2 F24 162(2) . . ?
F25 P2 F24 81.6(11) . . ?
F26 P2 F24 83.3(12) . . ?
F21 P2 F24 165.6(12) . . ?
F23 P2 F24 99.9(11) . . ?
F21' P2 F24 76(2) . . ?
F26' P2 F24' 86(4) . . ?
F22 P2 F24' 23(3) . . ?
F25' P2 F24' 95(2) . . ?
F23' P2 F24' 59(3) . . ?
F22' P2 F24' 55(2) . . ?
F25 P2 F24' 156(2) . . ?
F26 P2 F24' 111(2) . . ?
F21 P2 F24' 77(2) . . ?
F23 P2 F24' 80(2) . . ?
F21' P2 F24' 55(3) . . ?
F24 P2 F24' 118(2) . . ?
F22' F21 P2 66(4) . . ?
F24' F22 F21' 160(10) . . ?
F24' F22 P2 113(7) . . ?
F21' F22 P2 87(5) . . ?
F24' F22 F22' 74(6) . . ?
F21' F22 F22' 116(6) . . ?
P2 F22 F22' 57(2) . . ?
F24' F22 F23' 80(6) . . ?
F21' F22 F23' 117(6) . . ?
P2 F22 F23' 56(2) . . ?
F22' F22 F23' 87(3) . . ?
F24' F22 F26' 127(7) . . ?
F21' F22 F26' 60(5) . . ?
P2 F22 F26' 52(3) . . ?
F22' F22 F26' 55(3) . . ?
F23' F22 F26' 108(4) . . ?
F23' F23 P2 63(3) . . ?
F25' F24 P2 60(4) . . ?
F26' F26 P2 61(6) . . ?
F22 F21' F26' 89(6) . . ?
F22 F21' P2 61(5) . . ?
F26' F21' P2 53(3) . . ?
F22 F21' F24' 10(5) . . ?
F26' F21' F24' 93(5) . . ?
P2 F21' F24' 71(3) . . ?
F22 F21' F25' 90(6) . . ?
F26' F21' F25' 93(4) . . ?
P2 F21' F25' 52(2) . . ?
F24' F21' F25' 98(4) . . ?
F21 F22' P2 86(4) . . ?
F21 F22' F26' 111(5) . . ?
P2 F22' F26' 55(3) . . ?
F21 F22' F24' 133(5) . . ?
P2 F22' F24' 76(3) . . ?
F26' F22' F24' 92(4) . . ?
F21 F22' F22 136(5) . . ?
P2 F22' F22 55(2) . . ?
F26' F22' F22 65(3) . . ?
F24' F22' F22 28(3) . . ?
F23 F23' P2 83(4) . . ?
F23 F23' F22 127(5) . . ?
P2 F23' F22 55(2) . . ?
F23 F23' F25' 115(4) . . ?
P2 F23' F25' 55.4(19) . . ?
F22 F23' F25' 69(3) . . ?
F23 F23' F24' 119(5) . . ?
P2 F23' F24' 73(3) . . ?
F22 F23' F24' 28(3) . . ?
F25' F23' F24' 97(4) . . ?
F22 F24' F22' 78(6) . . ?
F22 F24' F21' 11(5) . . ?
F22' F24' F21' 83(4) . . ?
F22 F24' F23' 73(6) . . ?
F22' F24' F23' 86(4) . . ?
F21' F24' F23' 82(4) . . ?
F22 F24' P2 44(5) . . ?
F22' F24' P2 49(2) . . ?
F21' F24' P2 55(3) . . ?
F23' F24' P2 48(2) . . ?
F24 F25' P2 97(4) . . ?
F24 F25' F23' 136(5) . . ?
P2 F25' F23' 56.0(19) . . ?
F24 F25' F21' 117(5) . . ?
P2 F25' F21' 63(2) . . ?
F23' F25' F21' 83(3) . . ?
F26 F26' P2 94(7) . . ?
F26 F26' F21' 117(9) . . ?
P2 F26' F21' 69(4) . . ?
F26 F26' F22' 133(9) . . ?
P2 F26' F22' 60(3) . . ?
F21' F26' F22' 91(5) . . ?
F26 F26' F22 137(9) . . ?
P2 F26' F22 54(3) . . ?
F21' F26' F22 31(3) . . ?
F22' F26' F22 60(3) . . ?
F312 P3 F313 73(4) . . ?
F312 P3 F314 109(4) . . ?
F313 P3 F314 111(4) . . ?
F312 P3 F310 72(4) . . ?
F313 P3 F310 83(4) . . ?
F314 P3 F310 41(2) . . ?
F312 P3 F31 69(4) . . ?
F313 P3 F31 73(4) . . ?
F314 P3 F31 175(3) . . ?
F310 P3 F31 138(4) . . ?
F312 P3 F35 139(4) . . ?
F313 P3 F35 78(3) . . ?
F314 P3 F35 108(3) . . ?
F310 P3 F35 133(4) . . ?
F31 P3 F35 76(3) . . ?
F312 P3 F316 83(4) . . ?
F313 P3 F316 94(4) . . ?
F314 P3 F316 155(3) . . ?
F310 P3 F316 154(4) . . ?
F31 P3 F316 23(3) . . ?
F35 P3 F316 71(3) . . ?
F312 P3 F39 105(4) . . ?
F313 P3 F39 166(4) . . ?
F314 P3 F39 83(3) . . ?
F310 P3 F39 109(3) . . ?
F31 P3 F39 93(4) . . ?
F35 P3 F39 97(3) . . ?
F316 P3 F39 72(3) . . ?
F312 P3 F311 158(4) . . ?
F313 P3 F311 104(3) . . ?
F314 P3 F311 92(3) . . ?
F310 P3 F311 130(3) . . ?
F31 P3 F311 90(3) . . ?
F35 P3 F311 27(2) . . ?
F316 P3 F311 76(3) . . ?
F39 P3 F311 73(3) . . ?
F312 P3 F34 88(4) . . ?
F313 P3 F34 50(3) . . ?
F314 P3 F34 61(3) . . ?
F310 P3 F34 43(3) . . ?
F31 P3 F34 122(3) . . ?
F35 P3 F34 95(3) . . ?
F316 P3 F34 143(3) . . ?
F39 P3 F34 145(4) . . ?
F311 P3 F34 107(3) . . ?
F312 P3 F315 110(4) . . ?
F313 P3 F315 38(3) . . ?
F314 P3 F315 99(3) . . ?
F310 P3 F315 96(3) . . ?
F31 P3 F315 86(3) . . ?
F35 P3 F315 46(2) . . ?
F316 P3 F315 97(3) . . ?
F39 P3 F315 142(3) . . ?
F311 P3 F315 69(2) . . ?
F34 P3 F315 53(3) . . ?
F312 P3 F33 40(3) . . ?
F313 P3 F33 101(4) . . ?
F314 P3 F33 73(3) . . ?
F310 P3 F33 47(3) . . ?
F31 P3 F33 103(3) . . ?
F35 P3 F33 178(3) . . ?
F316 P3 F33 109(3) . . ?
F39 P3 F33 85(3) . . ?
F311 P3 F33 155(3) . . ?
F34 P3 F33 85(3) . . ?
F315 P3 F33 133(3) . . ?
F316 F31 F38 154(10) . . ?
F316 F31 P3 82(10) . . ?
F38 F31 P3 73(4) . . ?
F316 F31 F312 112(10) . . ?
F38 F31 F312 45(4) . . ?
P3 F31 F312 50(3) . . ?
F316 F31 F313 127(10) . . ?
F38 F31 F313 36(3) . . ?
P3 F31 F313 51(3) . . ?
F312 F31 F313 58(4) . . ?
F314 F32 F39 110(8) . . ?
F314 F32 P3 62(6) . . ?
F39 F32 P3 55(3) . . ?
F314 F32 F310 15(6) . . ?
F39 F32 F310 95(4) . . ?
P3 F32 F310 53(2) . . ?
F311 F35 F315 133(9) . . ?
F311 F35 P3 82(6) . . ?
F315 F35 P3 71(4) . . ?
F37 F33 F312 85(7) . . ?
F37 F33 F310 126(7) . . ?
F312 F33 F310 92(7) . . ?
F37 F33 P3 74(5) . . ?
F312 F33 P3 55(5) . . ?
F310 F33 P3 61(4) . . ?
F310 F34 F313 107(7) . . ?
F310 F34 F315 128(6) . . ?
F313 F34 F315 43(4) . . ?
F310 F34 F314 42(4) . . ?
F313 F34 F314 112(5) . . ?
F315 F34 F314 103(4) . . ?
F310 F34 P3 64(4) . . ?
F313 F34 P3 57(4) . . ?
F315 F34 P3 64(3) . . ?
F314 F34 P3 56(3) . . ?
F37 F36 F39 110(9) . . ?
F37 F36 F316 112(8) . . ?
F39 F36 F316 86(7) . . ?
F37 F36 P3 73(6) . . ?
F39 F36 P3 66(6) . . ?
F316 F36 P3 55(3) . . ?
F36 F37 F33 150(10) . . ?
F36 F37 F312 109(9) . . ?
F33 F37 F312 49(5) . . ?
F36 F37 F39 37(6) . . ?
F33 F37 F39 122(8) . . ?
F312 F37 F39 109(6) . . ?
F36 F37 P3 78(6) . . ?
F33 F37 P3 71(5) . . ?
F312 F37 P3 51(4) . . ?
F39 F37 P3 60(3) . . ?
F313 F38 F312 95(6) . . ?
F313 F38 F31 96(6) . . ?
F312 F38 F31 83(5) . . ?
F313 F38 P3 56(4) . . ?
F312 F38 P3 52(4) . . ?
F31 F38 P3 60(3) . . ?
F36 F39 F37 33(5) . . ?
F36 F39 P3 81(6) . . ?
F37 F39 P3 66(4) . . ?
F36 F39 F32 124(8) . . ?
F37 F39 F32 91(5) . . ?
P3 F39 F32 62(3) . . ?
F314 F310 F34 92(7) . . ?
F314 F310 F33 106(7) . . ?
F34 F310 F33 130(7) . . ?
F314 F310 P3 68(4) . . ?
F34 F310 P3 73(5) . . ?
F33 F310 P3 71(4) . . ?
F314 F310 F312 113(6) . . ?
F34 F310 F312 91(6) . . ?
F33 F310 F312 39(4) . . ?
P3 F310 F312 49(3) . . ?
F314 F310 F32 10(4) . . ?
F34 F310 F32 97(6) . . ?
F33 F310 F32 96(5) . . ?
P3 F310 F32 62(3) . . ?
F312 F310 F32 104(4) . . ?
F35 F311 P3 71(6) . . ?
F33 F312 F38 159(9) . . ?
F33 F312 P3 85(6) . . ?
F38 F312 P3 85(5) . . ?
F33 F312 F37 46(5) . . ?
F38 F312 F37 147(8) . . ?
P3 F312 F37 75(5) . . ?
F33 F312 F31 135(8) . . ?
F38 F312 F31 52(4) . . ?
P3 F312 F31 61(4) . . ?
F37 F312 F31 94(6) . . ?
F33 F312 F313 121(8) . . ?
F38 F312 F313 39(4) . . ?
P3 F312 F313 56(4) . . ?
F37 F312 F313 131(6) . . ?
F31 F312 F313 65(5) . . ?
F33 F312 F310 49(5) . . ?
F38 F312 F310 110(6) . . ?
P3 F312 F310 59(4) . . ?
F37 F312 F310 82(6) . . ?
F31 F312 F310 119(5) . . ?
F313 F312 F310 72(4) . . ?
F315 F313 F38 145(8) . . ?
F315 F313 F34 77(6) . . ?
F38 F313 F34 131(8) . . ?
F315 F313 P3 83(5) . . ?
F38 F313 P3 86(5) . . ?
F34 F313 P3 74(4) . . ?
F315 F313 F312 135(7) . . ?
F38 F313 F312 45(4) . . ?
F34 F313 F312 89(5) . . ?
P3 F313 F312 52(3) . . ?
F315 F313 F31 100(6) . . ?
F38 F313 F31 48(4) . . ?
F34 F313 F31 130(6) . . ?
P3 F313 F31 57(3) . . ?
F312 F313 F31 57(4) . . ?
F32 F314 F310 155(10) . . ?
F32 F314 P3 93(7) . . ?
F310 F314 P3 71(5) . . ?
F32 F314 F34 142(9) . . ?
F310 F314 F34 46(5) . . ?
P3 F314 F34 63(3) . . ?
F313 F315 F35 111(6) . . ?
F313 F315 F34 60(5) . . ?
F35 F315 F34 119(5) . . ?
F313 F315 P3 59(4) . . ?
F35 F315 P3 63(3) . . ?
F34 F315 P3 63(3) . . ?
F31 F316 P3 75(10) . . ?
F31 F316 F36 111(10) . . ?
P3 F316 F36 64(3) . . ?

loop_
_geom_bond_atom_site_label_1
_geom_bond_atom_site_label_2
_geom_bond_distance
_geom_bond_site_symmetry_2
_geom_bond_publ_flag
Os1 N8 2.056(12) . ?
Os1 N9 2.060(11) . ?
Os1 N10 2.063(12) . ?
Os1 N7 2.082(12) . ?
Os1 N6 2.092(11) . ?
Os1 N4 2.105(11) . ?
Os2 N11 2.056(13) . ?
Os2 N5 2.058(14) . ?
Os2 N13 2.072(13) . ?
Os2 N12 2.075(12) . ?
Os2 N14 2.079(14) . ?
Os2 N2 2.107(11) . ?
O1 C6 1.370(17) . ?
C1 N1 1.38(2) . ?
C1 C2 1.42(3) . ?
C1 C6 1.53(2) . ?
C2 C3 1.38(3) . ?
C3 C4 1.45(4) . ?
C4 C5 1.30(3) . ?
C5 N1 1.39(3) . ?
N2 C7 1.296(18) . ?
N2 C6 1.500(17) . ?
C6 N4 1.514(16) . ?
C7 N3 1.302(18) . ?
C7 C8 1.51(2) . ?
N3 C13 1.369(19) . ?
C8 N5 1.36(2) . ?
C8 C12 1.37(2) . ?
N5 C9 1.35(2) . ?
C9 C10 1.38(3) . ?
C10 C11 1.30(3) . ?
C11 C12 1.41(3) . ?
C13 N4 1.304(18) . ?
C13 C14 1.468(19) . ?
C14 N6 1.346(18) . ?
C14 C15 1.37(2) . ?
C15 C16 1.36(2) . ?
C16 C17 1.38(2) . ?
C17 C18 1.37(2) . ?
C18 N6 1.278(19) . ?
N7 C19 1.31(2) . ?
N7 C23 1.35(2) . ?
C19 C20 1.34(2) . ?
C20 C21 1.28(3) . ?
C21 C22 1.40(3) . ?
C22 C23 1.40(2) . ?
C23 C24 1.46(2) . ?
C24 N8 1.377(19) . ?
C24 C25 1.39(2) . ?
C25 C26 1.34(3) . ?
C26 C27 1.40(3) . ?
C27 C28 1.37(2) . ?
C28 N8 1.36(2) . ?
N9 C29 1.318(19) . ?
N9 C33 1.39(2) . ?
C29 C30 1.37(2) . ?
C30 C31 1.41(3) . ?
C31 C32 1.37(3) . ?
C32 C33 1.35(2) . ?
C33 C34 1.44(2) . ?
C34 C35 1.38(2) . ?
C34 N10 1.41(2) . ?
C35 C36 1.45(3) . ?
C36 C37 1.24(3) . ?
C37 C38 1.32(2) . ?
C38 N10 1.299(19) . ?
N11 C43 1.32(2) . ?
N11 C39 1.39(2) . ?
C39 C40 1.33(2) . ?
C40 C41 1.39(3) . ?
C41 C42 1.34(3) . ?
C42 C43 1.39(2) . ?
C43 C44 1.49(2) . ?
C44 C45 1.32(2) . ?
C44 N12 1.39(2) . ?
C45 C46 1.43(3) . ?
C46 C47 1.31(3) . ?
C47 C48 1.28(2) . ?
C48 N12 1.36(2) . ?
N13 C49 1.34(2) . ?
N13 C53 1.35(2) . ?
C49 C50 1.38(3) . ?
C50 C51 1.40(3) . ?
C51 C52 1.31(3) . ?
C52 C53 1.45(3) . ?
C53 C54 1.43(3) . ?
C54 N14 1.39(2) . ?
C54 C55 1.49(3) . ?
C55 C56 1.29(3) . ?
C56 C57 1.33(3) . ?
C57 C58 1.36(3) . ?
C58 N14 1.30(2) . ?
P1 F13 1.44(5) . ?
P1 F11 1.51(3) . ?
P1 F16 1.53(3) . ?
P1 F12 1.57(3) . ?
P1 F12' 1.60(3) . ?
P1 F16' 1.60(4) . ?
P1 F15 1.61(3) . ?
P1 F11' 1.62(3) . ?
P1 F15' 1.63(5) . ?
P1 F13' 1.65(3) . ?
P1 F14 1.66(3) . ?
P1 F14' 1.69(6) . ?
F11 F11' 0.83(3) . ?
F11 F16' 1.73(5) . ?
F12 F12' 0.69(3) . ?
F13 F15 1.21(5) . ?
F13 F15' 1.29(6) . ?
F13' F16 1.05(4) . ?
F14 F16 1.19(4) . ?
F14 F15' 1.25(5) . ?
F14' F16' 0.86(6) . ?
F15 F16' 1.36(4) . ?
P2 F26' 1.44(7) . ?
P2 F22 1.47(4) . ?
P2 F25' 1.49(3) . ?
P2 F23' 1.50(5) . ?
P2 F22' 1.52(4) . ?
P2 F25 1.550(19) . ?
P2 F26 1.64(2) . ?
P2 F21 1.66(2) . ?
P2 F23 1.67(2) . ?
P2 F21' 1.68(6) . ?
P2 F24 1.71(3) . ?
P2 F24' 1.94(7) . ?
F21 F22' 0.77(4) . ?
F22 F24' 0.82(7) . ?
F22 F21' 0.89(6) . ?
F22 F22' 1.67(6) . ?
F22 F23' 1.68(6) . ?
F22 F26' 1.75(8) . ?
F23 F23' 0.92(4) . ?
F24 F25' 0.68(4) . ?
F26 F26' 0.70(7) . ?
F21' F26' 1.52(9) . ?
F21' F24' 1.68(10) . ?
F21' F25' 1.69(6) . ?
F22' F26' 1.59(8) . ?
F22' F24' 1.64(8) . ?
F23' F25' 1.68(6) . ?
F23' F24' 1.73(8) . ?
P3 F312 1.35(7) . ?
P3 F313 1.42(6) . ?
P3 F314 1.51(5) . ?
P3 F310 1.53(6) . ?
P3 F31 1.53(6) . ?
P3 F35 1.55(6) . ?
P3 F316 1.57(6) . ?
P3 F39 1.58(7) . ?
P3 F311 1.62(4) . ?
P3 F34 1.63(6) . ?
P3 F315 1.64(5) . ?
P3 F33 1.65(5) . ?
F31 F316 0.61(8) . ?
F31 F38 1.30(7) . ?
F31 F312 1.63(9) . ?
F31 F313 1.76(9) . ?
F32 F314 0.71(6) . ?
F32 F39 1.70(8) . ?
F32 F310 1.74(8) . ?
F35 F311 0.74(6) . ?
F35 F315 1.25(6) . ?
F33 F37 1.00(7) . ?
F33 F312 1.06(8) . ?
F33 F310 1.28(7) . ?
F34 F310 1.16(7) . ?
F34 F313 1.29(7) . ?
F34 F315 1.45(7) . ?
F34 F314 1.60(8) . ?
F36 F37 0.85(7) . ?
F36 F39 0.94(7) . ?
F36 F316 1.66(8) . ?
F37 F312 1.39(9) . ?
F37 F39 1.47(9) . ?
F38 F313 1.05(7) . ?
F38 F312 1.17(8) . ?
F310 F314 1.07(6) . ?
F310 F312 1.69(9) . ?
F312 F313 1.64(10) . ?
F313 F315 1.01(6) . ?
